data_1560031
loop_
_publ_author_name
'Tsoureas, Nikolaos'
'Mansikkam\"aki, Akseli'
'Layfield, Richard A.'

_publ_section_title
;
 Synthesis, bonding properties and ether activation reactivity of
 cyclobutadienyl-ligated hybrid uranocenes
;
_journal_issue 8
_journal_name_full 'Chemical Science'
_journal_page_first 2948
_journal_page_last 2954
_journal_paper_doi 10.1039/D0SC05199C
_journal_volume 12
_journal_year 2021
_chemical_formula_moiety 'C28 H52 O Si4 U, C24 H44 Si4 U'
_chemical_formula_sum 'C52 H96 O Si8 U2'
_chemical_formula_weight 1438.06
_chemical_name_common 1
_chemical_name_systematic 1
_chemical_properties_physical Air-sensitive,Moisture-sensitive
_space_group_crystal_system orthorhombic
_space_group_IT_number 19
_space_group_name_Hall 'P 2ac 2ab'
_space_group_name_H-M_alt 'P 21 21 21'
_atom_sites_solution_hydrogens geom
_atom_sites_solution_primary dual
_audit_creation_date 2020-02-03
_audit_creation_method
;
Olex2 1.2
(compiled 2018.05.29 svn.r3508 for OlexSys, GUI svn.r5506)
;
_audit_update_record
;
2020-08-31 deposited with the CCDC.	2021-01-08 downloaded from the CCDC.
;
_cell_angle_alpha 90
_cell_angle_beta 90
_cell_angle_gamma 90
_cell_formula_units_Z 4
_cell_length_a 10.5444(3)
_cell_length_b 18.4631(4)
_cell_length_c 31.5083(7)
_cell_measurement_reflns_used 14898
_cell_measurement_temperature 99.9(6)
_cell_measurement_theta_max 71.3630
_cell_measurement_theta_min 4.7890
_cell_volume 6134.1(3)
_computing_cell_refinement 'CrysAlisPro 1.171.40.53 (Rigaku OD, 2019)'
_computing_data_collection 'CrysAlisPro 1.171.40.53 (Rigaku OD, 2019)'
_computing_data_reduction 'CrysAlisPro 1.171.40.53 (Rigaku OD, 2019)'
_computing_molecular_graphics 'Olex2 (Dolomanov et al., 2009)'
_computing_publication_material 'Olex2 (Dolomanov et al., 2009)'
_computing_structure_refinement 'ShelXL (Sheldrick, 2015)'
_computing_structure_solution 'ShelXT (Sheldrick, 2015)'
_diffrn_ambient_environment N~2~
_diffrn_ambient_temperature 99.9(6)
_diffrn_detector 'CCD plate'
_diffrn_detector_area_resol_mean 16.1033
_diffrn_detector_type Eos
_diffrn_measured_fraction_theta_full 0.999
_diffrn_measured_fraction_theta_max 0.991
_diffrn_measurement_details
;
List of Runs (angles in degrees, time in seconds):

  # Type    Start    End  Width  t~exp~   \w     \q     \k     \f   Frames
#--------------------------------------------------------------------------
  1  \w     35.00 109.00   1.00   15.00    --   36.79 178.00 -30.00   74
  2  \w    -35.00  66.00   1.00   15.00    --   36.79 -19.00  90.00  101
  3  \w     35.00 109.00   1.00   15.00    --   36.79 178.00  90.00   74
  4  \w     40.00 125.00   1.00   32.50    --  107.00 -61.00 -60.00   85
  5  \w     89.00 174.00   1.00   32.50    --  107.00  61.00  60.00   85
  6  \w     37.00  87.00   1.00   32.50    --  107.00-111.00 150.00   50
  7  \w     36.00 145.00   1.00   32.50    --  107.00 -15.00 120.00  109
  8  \w     80.00 175.00   1.00   32.50    --  107.00  77.00-120.00   95
  9  \w     36.00 145.00   1.00   32.50    --  107.00 -15.00  30.00  109
 10  \w     10.00 104.00   1.00   15.00    --   36.79  77.00-150.00   94
 11  \w     10.00 104.00   1.00   15.00    --   36.79  77.00  90.00   94
 12  \w     69.00 178.00   1.00   32.50    --  107.00  15.00-180.00  109
 13  \w     38.00  84.00   1.00   32.50    --  107.00 -95.00-120.00   46
;
_diffrn_measurement_device 'four-circle diffractometer'
_diffrn_measurement_device_type 'Xcalibur, Eos, Gemini ultra'
_diffrn_measurement_method '\w scans'
_diffrn_orient_matrix_type 'CrysAlisPro convention (1999,Acta A55,543-557)'
_diffrn_orient_matrix_UB_11 0.0033887000
_diffrn_orient_matrix_UB_12 0.0443114000
_diffrn_orient_matrix_UB_13 -0.0414784000
_diffrn_orient_matrix_UB_21 0.1146954000
_diffrn_orient_matrix_UB_22 -0.0445620000
_diffrn_orient_matrix_UB_23 -0.0153695000
_diffrn_orient_matrix_UB_31 -0.0903694000
_diffrn_orient_matrix_UB_32 -0.0549798000
_diffrn_orient_matrix_UB_33 -0.0207849000
_diffrn_radiation_monochromator mirror
_diffrn_radiation_probe x-ray
_diffrn_radiation_type CuK\a
_diffrn_radiation_wavelength 1.54184
_diffrn_reflns_av_R_equivalents 0.0515
_diffrn_reflns_av_unetI/netI 0.0553
_diffrn_reflns_Laue_measured_fraction_full 0.999
_diffrn_reflns_Laue_measured_fraction_max 0.991
_diffrn_reflns_limit_h_max 12
_diffrn_reflns_limit_h_min -12
_diffrn_reflns_limit_k_max 21
_diffrn_reflns_limit_k_min -22
_diffrn_reflns_limit_l_max 37
_diffrn_reflns_limit_l_min -37
_diffrn_reflns_number 34384
_diffrn_reflns_point_group_measured_fraction_full 0.998
_diffrn_reflns_point_group_measured_fraction_max 0.984
_diffrn_reflns_theta_full 67.684
_diffrn_reflns_theta_max 71.580
_diffrn_reflns_theta_min 3.688
_diffrn_source 'fine-focus sealed X-ray tube'
_diffrn_source_type 'Enhance Ultra (Cu) X-ray Source'
_exptl_absorpt_coefficient_mu 16.485
_exptl_absorpt_correction_T_max 1.00000
_exptl_absorpt_correction_T_min 0.70619
_exptl_absorpt_correction_type multi-scan
_exptl_absorpt_process_details
;
CrysAlisPro 1.171.40.53 (Rigaku Oxford Diffraction, 2019)
Empirical absorption correction using spherical harmonics,
 implemented in SCALE3 ABSPACK scaling algorithm.
;
_exptl_crystal_colour brown
_exptl_crystal_colour_primary brown
_exptl_crystal_density_diffrn 1.557
_exptl_crystal_description plate
_exptl_crystal_F_000 2848
_exptl_crystal_recrystallization_method 'Re-crystallisation from solvent: n-heptane'
_exptl_crystal_size_max 0.2
_exptl_crystal_size_mid 0.08
_exptl_crystal_size_min 0.02
_refine_diff_density_max 1.172
_refine_diff_density_min -1.073
_refine_diff_density_rms 0.119
_refine_ls_abs_structure_details
;
 Flack x determined using 4615 quotients [(I+)-(I-)]/[(I+)+(I-)]
 (Parsons, Flack and Wagner, Acta Cryst. B69 (2013) 249-259).
;
_refine_ls_abs_structure_Flack -0.039(4)
_refine_ls_extinction_method none
_refine_ls_goodness_of_fit_ref 1.029
_refine_ls_hydrogen_treatment constr
_refine_ls_matrix_type full
_refine_ls_number_parameters 592
_refine_ls_number_reflns 11753
_refine_ls_number_restraints 0
_refine_ls_restrained_S_all 1.029
_refine_ls_R_factor_all 0.0317
_refine_ls_R_factor_gt 0.0287
_refine_ls_shift/su_max 0.001
_refine_ls_shift/su_mean 0.000
_refine_ls_structure_factor_coef Fsqd
_refine_ls_weighting_details 'w=1/[\s^2^(Fo^2^)+(0.0190P)^2^] where P=(Fo^2^+2Fc^2^)/3'
_refine_ls_weighting_scheme calc
_refine_ls_wR_factor_gt 0.0619
_refine_ls_wR_factor_ref 0.0637
_reflns_Friedel_coverage 0.794
_reflns_Friedel_fraction_full 0.997
_reflns_Friedel_fraction_max 0.975
_reflns_number_gt 11145
_reflns_number_total 11753
_reflns_threshold_expression 'I > 2\s(I)'
_cod_data_source_file d0sc05199c2.cif
_cod_data_source_block 1
_cod_depositor_comments 'Adding full bibliography for 1560031--1560036.cif.'
_cod_database_code 1560031
_shelx_shelxl_version_number 2014/7
_chemical_oxdiff_formula 'C52 H96 O Si8 U2 '
_shelx_space_group_comment
;
The symmetry employed for this shelxl refinement is uniquely defined
by the following loop, which should always be used as a source of
symmetry information in preference to the above space-group names.
They are only intended as comments.
;
_shelx_estimated_absorpt_t_max 0.734
_shelx_estimated_absorpt_t_min 0.137
_reflns_odcompleteness_completeness 99.87
_reflns_odcompleteness_iscentric 1
_reflns_odcompleteness_theta 66.97
_olex2_refinement_description
;
1. Fixed Uiso
 At 1.2 times of:
  All C(H) groups, All C(H,H) groups
 At 1.5 times of:
  All C(H,H,H) groups
2.a Secondary CH2 refined with riding coordinates:
 C49(H49A,H49B), C51(H51A,H51B), C50(H50A,H50B), C52(H52A,H52B)
2.b Aromatic/amide H refined with riding coordinates:
 C11(H11), C20(H20), C14(H14), C9(H9), C16(H16), C19(H19), C12(H12), C17(H17),
 C24(H24), C13(H13), C15(H15), C21(H21), C10(H10), C22(H22), C23(H23), C18(H18)
2.c Idealised Me refined as rotating group:
 C38(H38A,H38B,H38C), C25(H25A,H25B,H25C), C35(H35A,H35B,H35C), C33(H33A,H33B,
 H33C), C39(H39A,H39B,H39C), C27(H27A,H27B,H27C), C34(H34A,H34B,H34C), C45(H45A,
 H45B,H45C), C48(H48A,H48B,H48C), C44(H44A,H44B,H44C), C30(H30A,H30B,H30C),
 C41(H41A,H41B,H41C), C37(H37A,H37B,H37C), C47(H47A,H47B,H47C), C31(H31A,H31B,
 H31C), C43(H43A,H43B,H43C), C46(H46A,H46B,H46C), C26(H26A,H26B,H26C), C36(H36A,
 H36B,H36C), C29(H29A,H29B,H29C), C32(H32A,H32B,H32C), C28(H28A,H28B,H28C),
 C42(H42A,H42B,H42C), C40(H40A,H40B,H40C)
;
_olex2_submission_special_instructions 'No special instructions were received'
_oxdiff_exptl_absorpt_empirical_details
;
Empirical correction (ABSPACK) includes:
- Absorption correction using spherical harmonics
- Frame scaling
;
_oxdiff_exptl_absorpt_empirical_full_max 1.514
_oxdiff_exptl_absorpt_empirical_full_min 0.687

loop_
_space_group_symop_operation_xyz
'x, y, z'
'-x+1/2, -y, z+1/2'
'-x, y+1/2, -z+1/2'
'x+1/2, -y+1/2, -z'

loop_
_atom_site_label
_atom_site_type_symbol
_atom_site_fract_x
_atom_site_fract_y
_atom_site_fract_z
_atom_site_U_iso_or_equiv
_atom_site_adp_type
_atom_site_occupancy
_atom_site_site_symmetry_order
_atom_site_calc_flag
_atom_site_refinement_flags_posn
_atom_site_refinement_flags_adp
_atom_site_refinement_flags_occupancy
_atom_site_disorder_assembly
_atom_site_disorder_group
U1 U 0.26414(2) 0.73487(2) 0.34140(2) 0.01038(6) Uani 1 1 d . . . . .
U2 U 0.09766(3) 0.57436(2) 0.47798(2) 0.01306(7) Uani 1 1 d . . . . .
Si4 Si 0.0958(2) 0.67270(11) 0.24257(7) 0.0128(4) Uani 1 1 d . . . . .
Si6 Si -0.0410(2) 0.41006(12) 0.42490(8) 0.0162(5) Uani 1 1 d . . . . .
Si5 Si 0.3227(2) 0.43638(12) 0.40629(7) 0.0144(5) Uani 1 1 d . . . . .
Si7 Si 0.3966(2) 0.49445(12) 0.52468(8) 0.0170(5) Uani 1 1 d . . . . .
Si2 Si 0.4274(2) 0.90298(12) 0.29836(8) 0.0160(5) Uani 1 1 d . . . . .
Si1 Si 0.0515(2) 0.89385(13) 0.27191(8) 0.0172(5) Uani 1 1 d . . . . .
Si3 Si 0.4323(2) 0.74095(12) 0.22123(7) 0.0139(4) Uani 1 1 d . . . . .
Si8 Si 0.0877(3) 0.36110(12) 0.54053(8) 0.0185(5) Uani 1 1 d . . . . .
C11 C 0.1565(8) 0.6304(4) 0.3900(3) 0.0126(17) Uani 1 1 d . . . . .
H11 H 0.1521 0.5792 0.3874 0.015 Uiso 1 1 calc R . . . .
C20 C -0.1256(11) 0.6441(7) 0.4716(3) 0.040(3) Uani 1 1 d . . . . .
H20 H -0.1862 0.6494 0.4495 0.047 Uiso 1 1 calc R . . . .
C14 C 0.0683(9) 0.8055(5) 0.3775(3) 0.0182(19) Uani 1 1 d . . . . .
H14 H 0.0145 0.8446 0.3698 0.022 Uiso 1 1 calc R . . . .
C9 C 0.3117(8) 0.7215(5) 0.4264(3) 0.0167(18) Uani 1 1 d . . . . .
H9 H 0.3860 0.7170 0.4433 0.020 Uiso 1 1 calc R . . . .
C16 C 0.2794(9) 0.7926(5) 0.4191(3) 0.0177(19) Uani 1 1 d . . . . .
H16 H 0.3408 0.8255 0.4298 0.021 Uiso 1 1 calc R . . . .
C7 C 0.1354(8) 0.4322(5) 0.5006(3) 0.0136(17) Uani 1 1 d . . . . .
C49 C 0.6949(8) 0.6642(5) 0.3516(3) 0.022(2) Uani 1 1 d . . . . .
H49A H 0.7660 0.6512 0.3707 0.027 Uiso 1 1 calc R . . . .
H49B H 0.7209 0.7051 0.3333 0.027 Uiso 1 1 calc R . . . .
C19 C -0.0354(14) 0.7006(6) 0.4722(3) 0.049(4) Uani 1 1 d . . . . .
H19 H -0.0500 0.7355 0.4507 0.058 Uiso 1 1 calc R . . . .
C5 C 0.1888(8) 0.7493(4) 0.2650(3) 0.0113(17) Uani 1 1 d . . . . .
C4 C 0.1762(9) 0.8235(4) 0.2797(3) 0.0133(17) Uani 1 1 d . . . . .
C12 C 0.0583(9) 0.6661(5) 0.3683(3) 0.0165(18) Uani 1 1 d . . . . .
H12 H 0.0058 0.6337 0.3528 0.020 Uiso 1 1 calc R . . . .
C51 C 0.5134(8) 0.6151(5) 0.3166(3) 0.0171(19) Uani 1 1 d . . . . .
H51A H 0.5016 0.6312 0.2869 0.020 Uiso 1 1 calc R . . . .
H51B H 0.4618 0.5710 0.3213 0.020 Uiso 1 1 calc R . . . .
C17 C 0.1329(11) 0.6860(6) 0.5311(4) 0.042(3) Uani 1 1 d . . . . .
H17 H 0.2066 0.7120 0.5394 0.051 Uiso 1 1 calc R . . . .
C50 C 0.5769(8) 0.6822(5) 0.3764(3) 0.0187(18) Uani 1 1 d . . . . .
H50A H 0.5668 0.6491 0.4009 0.022 Uiso 1 1 calc R . . . .
H50B H 0.5797 0.7327 0.3869 0.022 Uiso 1 1 calc R . . . .
C6 C 0.2525(9) 0.4709(4) 0.4939(2) 0.0134(17) Uani 1 1 d . . . . .
C24 C 0.1105(10) 0.6243(6) 0.5559(3) 0.032(3) Uani 1 1 d . . . . .
H24 H 0.1732 0.6176 0.5772 0.039 Uiso 1 1 calc R . . . .
C52 C 0.6527(9) 0.5993(5) 0.3252(3) 0.023(2) Uani 1 1 d . . . . .
H52A H 0.7014 0.5962 0.2984 0.028 Uiso 1 1 calc R . . . .
H52B H 0.6631 0.5536 0.3412 0.028 Uiso 1 1 calc R . . . .
C38 C -0.0748(9) 0.6633(5) 0.2600(3) 0.021(2) Uani 1 1 d . . . . .
H38A H -0.0802 0.6693 0.2908 0.031 Uiso 1 1 calc GR . . . .
H38B H -0.1064 0.6152 0.2521 0.031 Uiso 1 1 calc GR . . . .
H38C H -0.1263 0.7005 0.2461 0.031 Uiso 1 1 calc GR . . . .
C13 C 0.0198(8) 0.7381(5) 0.3641(3) 0.0167(17) Uani 1 1 d . . . . .
H13 H -0.0572 0.7427 0.3487 0.020 Uiso 1 1 calc R . . . .
C25 C 0.4642(9) 0.5804(5) 0.5029(3) 0.026(2) Uani 1 1 d . . . . .
H25A H 0.4786 0.5750 0.4723 0.039 Uiso 1 1 calc GR . . . .
H25B H 0.5448 0.5910 0.5171 0.039 Uiso 1 1 calc GR . . . .
H25C H 0.4046 0.6202 0.5079 0.039 Uiso 1 1 calc GR . . . .
C35 C 0.2578(9) 0.4459(5) 0.3509(3) 0.023(2) Uani 1 1 d . . . . .
H35A H 0.3022 0.4125 0.3319 0.035 Uiso 1 1 calc GR . . . .
H35B H 0.2704 0.4958 0.3411 0.035 Uiso 1 1 calc GR . . . .
H35C H 0.1670 0.4346 0.3510 0.035 Uiso 1 1 calc GR . . . .
C1 C 0.3317(8) 0.7535(4) 0.2688(2) 0.0112(17) Uani 1 1 d . . . . .
C8 C 0.0957(8) 0.4419(4) 0.4572(3) 0.0113(16) Uani 1 1 d . . . . .
C15 C 0.1753(10) 0.8286(5) 0.3991(3) 0.022(2) Uani 1 1 d . . . . .
H15 H 0.1807 0.8799 0.4011 0.026 Uiso 1 1 calc R . . . .
C33 C -0.0922(10) 0.4866(5) 0.3884(3) 0.022(2) Uani 1 1 d . . . . .
H33A H -0.1033 0.5310 0.4050 0.033 Uiso 1 1 calc GR . . . .
H33B H -0.1725 0.4739 0.3747 0.033 Uiso 1 1 calc GR . . . .
H33C H -0.0270 0.4945 0.3667 0.033 Uiso 1 1 calc GR . . . .
C39 C 0.0866(10) 0.6741(5) 0.1831(3) 0.021(2) Uani 1 1 d . . . . .
H39A H 0.0383 0.7166 0.1739 0.032 Uiso 1 1 calc GR . . . .
H39B H 0.0443 0.6300 0.1731 0.032 Uiso 1 1 calc GR . . . .
H39C H 0.1724 0.6764 0.1712 0.032 Uiso 1 1 calc GR . . . .
C27 C 0.5230(8) 0.4231(5) 0.5229(3) 0.0240(19) Uani 1 1 d . . . . .
H27A H 0.4967 0.3814 0.5401 0.036 Uiso 1 1 calc GR . . . .
H27B H 0.6023 0.4429 0.5343 0.036 Uiso 1 1 calc GR . . . .
H27C H 0.5362 0.4076 0.4935 0.036 Uiso 1 1 calc GR . . . .
C34 C 0.3437(9) 0.3376(5) 0.4184(3) 0.023(2) Uani 1 1 d . . . . .
H34A H 0.2627 0.3125 0.4147 0.034 Uiso 1 1 calc GR . . . .
H34B H 0.3724 0.3320 0.4478 0.034 Uiso 1 1 calc GR . . . .
H34C H 0.4071 0.3169 0.3992 0.034 Uiso 1 1 calc GR . . . .
C45 C 0.5614(10) 0.8608(5) 0.3288(3) 0.030(2) Uani 1 1 d . . . . .
H45A H 0.5893 0.8166 0.3144 0.045 Uiso 1 1 calc GR . . . .
H45B H 0.5326 0.8488 0.3576 0.045 Uiso 1 1 calc GR . . . .
H45C H 0.6323 0.8951 0.3305 0.045 Uiso 1 1 calc GR . . . .
C48 C 0.3754(9) 0.8031(4) 0.1777(3) 0.0182(19) Uani 1 1 d . . . . .
H48A H 0.2899 0.7887 0.1689 0.027 Uiso 1 1 calc GR . . . .
H48B H 0.4331 0.7999 0.1534 0.027 Uiso 1 1 calc GR . . . .
H48C H 0.3736 0.8531 0.1882 0.027 Uiso 1 1 calc GR . . . .
C44 C 0.4918(10) 0.9499(5) 0.2503(3) 0.024(2) Uani 1 1 d . . . . .
H44A H 0.5569 0.9848 0.2589 0.036 Uiso 1 1 calc GR . . . .
H44B H 0.4229 0.9754 0.2357 0.036 Uiso 1 1 calc GR . . . .
H44C H 0.5292 0.9141 0.2311 0.036 Uiso 1 1 calc GR . . . .
C2 C 0.2217(8) 0.4790(4) 0.4468(3) 0.0121(17) Uani 1 1 d . . . . .
C30 C -0.0666(10) 0.3712(5) 0.5687(3) 0.026(2) Uani 1 1 d . . . . .
H30A H -0.0627 0.4132 0.5877 0.039 Uiso 1 1 calc GR . . . .
H30B H -0.0838 0.3275 0.5854 0.039 Uiso 1 1 calc GR . . . .
H30C H -0.1346 0.3784 0.5479 0.039 Uiso 1 1 calc GR . . . .
C21 C -0.1456(10) 0.5825(6) 0.4962(4) 0.037(3) Uani 1 1 d . . . . .
H21 H -0.2131 0.5534 0.4858 0.045 Uiso 1 1 calc R . . . .
C41 C 0.0993(12) 0.9426(6) 0.2224(3) 0.043(3) Uani 1 1 d . . . . .
H41A H 0.1855 0.9615 0.2257 0.064 Uiso 1 1 calc GR . . . .
H41B H 0.0405 0.9827 0.2172 0.064 Uiso 1 1 calc GR . . . .
H41C H 0.0968 0.9090 0.1984 0.064 Uiso 1 1 calc GR . . . .
C37 C 0.1811(8) 0.5891(4) 0.2621(3) 0.0203(19) Uani 1 1 d . . . . .
H37A H 0.2729 0.5964 0.2598 0.030 Uiso 1 1 calc GR . . . .
H37B H 0.1560 0.5474 0.2449 0.030 Uiso 1 1 calc GR . . . .
H37C H 0.1585 0.5803 0.2919 0.030 Uiso 1 1 calc GR . . . .
C3 C 0.3112(8) 0.8302(4) 0.2853(3) 0.0129(18) Uani 1 1 d . . . . .
C47 C 0.4343(9) 0.6470(5) 0.1980(3) 0.021(2) Uani 1 1 d . . . . .
H47A H 0.4737 0.6135 0.2183 0.031 Uiso 1 1 calc GR . . . .
H47B H 0.4831 0.6471 0.1716 0.031 Uiso 1 1 calc GR . . . .
H47C H 0.3472 0.6314 0.1922 0.031 Uiso 1 1 calc GR . . . .
C31 C -0.1832(9) 0.3865(5) 0.4581(3) 0.027(2) Uani 1 1 d . . . . .
H31A H -0.1652 0.3427 0.4747 0.041 Uiso 1 1 calc GR . . . .
H31B H -0.2562 0.3777 0.4396 0.041 Uiso 1 1 calc GR . . . .
H31C H -0.2023 0.4267 0.4774 0.041 Uiso 1 1 calc GR . . . .
C43 C 0.3643(11) 0.9772(5) 0.3327(3) 0.033(3) Uani 1 1 d . . . . .
H43A H 0.3188 0.9562 0.3569 0.050 Uiso 1 1 calc GR . . . .
H43B H 0.3062 1.0076 0.3162 0.050 Uiso 1 1 calc GR . . . .
H43C H 0.4349 1.0069 0.3431 0.050 Uiso 1 1 calc GR . . . .
C46 C 0.6049(9) 0.7596(5) 0.2310(3) 0.026(2) Uani 1 1 d . . . . .
H46A H 0.6156 0.8100 0.2400 0.039 Uiso 1 1 calc GR . . . .
H46B H 0.6528 0.7513 0.2048 0.039 Uiso 1 1 calc GR . . . .
H46C H 0.6364 0.7271 0.2532 0.039 Uiso 1 1 calc GR . . . .
C26 C 0.3658(11) 0.5117(5) 0.5829(3) 0.030(2) Uani 1 1 d . . . . .
H26A H 0.3887 0.5618 0.5898 0.045 Uiso 1 1 calc GR . . . .
H26B H 0.4171 0.4785 0.6000 0.045 Uiso 1 1 calc GR . . . .
H26C H 0.2758 0.5039 0.5890 0.045 Uiso 1 1 calc GR . . . .
C36 C 0.4856(10) 0.4763(5) 0.4034(3) 0.026(2) Uani 1 1 d . . . . .
H36A H 0.5315 0.4551 0.3794 0.039 Uiso 1 1 calc GR . . . .
H36B H 0.5314 0.4658 0.4298 0.039 Uiso 1 1 calc GR . . . .
H36C H 0.4793 0.5289 0.3996 0.039 Uiso 1 1 calc GR . . . .
C29 C 0.0848(10) 0.2747(4) 0.5099(3) 0.027(2) Uani 1 1 d . . . . .
H29A H 0.0083 0.2731 0.4923 0.041 Uiso 1 1 calc GR . . . .
H29B H 0.0844 0.2337 0.5296 0.041 Uiso 1 1 calc GR . . . .
H29C H 0.1600 0.2719 0.4917 0.041 Uiso 1 1 calc GR . . . .
C32 C -0.0098(9) 0.3284(5) 0.3910(3) 0.022(2) Uani 1 1 d . . . . .
H32A H 0.0550 0.3400 0.3698 0.032 Uiso 1 1 calc GR . . . .
H32B H -0.0883 0.3139 0.3767 0.032 Uiso 1 1 calc GR . . . .
H32C H 0.0201 0.2885 0.4089 0.032 Uiso 1 1 calc GR . . . .
C28 C 0.2101(11) 0.3484(6) 0.5825(3) 0.040(3) Uani 1 1 d . . . . .
H28A H 0.2943 0.3459 0.5693 0.060 Uiso 1 1 calc GR . . . .
H28B H 0.1933 0.3033 0.5979 0.060 Uiso 1 1 calc GR . . . .
H28C H 0.2073 0.3893 0.6023 0.060 Uiso 1 1 calc GR . . . .
C42 C 0.0370(13) 0.9637(6) 0.3143(4) 0.046(3) Uani 1 1 d . . . . .
H42A H 0.0879 0.9492 0.3389 0.069 Uiso 1 1 calc GR . . . .
H42B H -0.0521 0.9682 0.3227 0.069 Uiso 1 1 calc GR . . . .
H42C H 0.0676 1.0103 0.3035 0.069 Uiso 1 1 calc GR . . . .
O1 O 0.4746(6) 0.6725(3) 0.3461(2) 0.0185(13) Uani 1 1 d . . . . .
C10 C 0.2605(9) 0.6536(4) 0.4149(3) 0.0152(17) Uani 1 1 d . . . . .
H10 H 0.3069 0.6142 0.4266 0.018 Uiso 1 1 calc R . . . .
C22 C -0.0893(11) 0.5535(5) 0.5326(3) 0.033(3) Uani 1 1 d . . . . .
H22 H -0.1347 0.5131 0.5434 0.039 Uiso 1 1 calc R . . . .
C23 C 0.0168(11) 0.5697(5) 0.5566(3) 0.030(2) Uani 1 1 d . . . . .
H23 H 0.0297 0.5360 0.5790 0.036 Uiso 1 1 calc R . . . .
C18 C 0.0706(14) 0.7171(6) 0.4971(4) 0.051(4) Uani 1 1 d . . . . .
H18 H 0.1097 0.7610 0.4885 0.062 Uiso 1 1 calc R . . . .
C40 C -0.1079(11) 0.8549(6) 0.2629(6) 0.071(6) Uani 1 1 d . . . . .
H40A H -0.1027 0.8172 0.2410 0.106 Uiso 1 1 calc GR . . . .
H40B H -0.1658 0.8932 0.2534 0.106 Uiso 1 1 calc GR . . . .
H40C H -0.1396 0.8338 0.2893 0.106 Uiso 1 1 calc GR . . . .

loop_
_atom_site_aniso_label
_atom_site_aniso_U_11
_atom_site_aniso_U_22
_atom_site_aniso_U_33
_atom_site_aniso_U_23
_atom_site_aniso_U_13
_atom_site_aniso_U_12
U1 0.01373(13) 0.00793(11) 0.00946(12) 0.00080(10) 0.00160(11) -0.00007(10)
U2 0.02147(15) 0.00721(11) 0.01051(12) 0.00076(10) 0.00510(12) 0.00366(11)
Si4 0.0163(11) 0.0098(10) 0.0123(10) -0.0002(8) -0.0011(10) -0.0006(9)
Si6 0.0188(12) 0.0116(11) 0.0184(12) -0.0025(9) -0.0031(10) 0.0004(9)
Si5 0.0201(12) 0.0103(11) 0.0127(11) 0.0007(9) 0.0045(10) 0.0037(9)
Si7 0.0195(12) 0.0143(10) 0.0172(11) 0.0001(9) -0.0045(11) -0.0006(9)
Si2 0.0221(13) 0.0113(10) 0.0145(11) -0.0002(8) 0.0019(10) -0.0069(9)
Si1 0.0200(12) 0.0113(10) 0.0202(13) 0.0008(9) 0.0009(10) 0.0038(9)
Si3 0.0154(11) 0.0138(10) 0.0125(10) 0.0002(9) 0.0029(9) 0.0003(9)
Si8 0.0237(13) 0.0148(11) 0.0171(11) 0.0059(9) 0.0032(11) -0.0021(10)
C11 0.016(4) 0.009(4) 0.012(4) -0.002(3) 0.003(3) 0.002(3)
C20 0.043(7) 0.061(8) 0.015(5) -0.019(5) -0.006(5) 0.040(6)
C14 0.023(5) 0.016(4) 0.015(4) 0.005(3) 0.008(4) 0.011(4)
C9 0.010(4) 0.025(5) 0.016(4) -0.006(4) 0.002(3) -0.001(3)
C16 0.027(5) 0.014(4) 0.012(4) -0.003(3) 0.000(4) -0.011(4)
C7 0.016(4) 0.014(4) 0.011(4) -0.003(3) 0.003(3) -0.001(3)
C49 0.013(5) 0.025(5) 0.030(6) 0.003(4) -0.004(4) 0.000(4)
C19 0.095(11) 0.032(6) 0.018(6) 0.009(5) 0.029(7) 0.037(7)
C5 0.012(4) 0.010(4) 0.013(4) 0.001(3) 0.002(3) 0.002(3)
C4 0.018(4) 0.007(4) 0.015(4) 0.001(3) 0.004(4) -0.001(3)
C12 0.021(5) 0.014(4) 0.015(4) 0.006(3) 0.002(4) -0.001(3)
C51 0.020(5) 0.015(4) 0.016(5) 0.001(3) -0.003(4) 0.002(4)
C17 0.031(6) 0.029(6) 0.067(9) -0.028(6) 0.026(6) -0.013(5)
C50 0.013(5) 0.025(4) 0.019(4) -0.002(4) -0.005(4) -0.001(3)
C6 0.022(5) 0.004(3) 0.014(4) -0.001(3) -0.001(4) 0.001(3)
C24 0.025(6) 0.046(6) 0.026(5) -0.020(5) -0.004(5) 0.019(5)
C52 0.022(5) 0.022(5) 0.025(5) 0.006(4) 0.008(4) 0.001(4)
C38 0.023(5) 0.020(4) 0.019(4) 0.003(4) -0.006(4) 0.001(4)
C13 0.020(4) 0.017(4) 0.013(4) 0.007(4) 0.000(3) 0.001(4)
C25 0.028(5) 0.018(4) 0.032(5) 0.000(4) -0.006(4) -0.005(4)
C35 0.028(5) 0.023(4) 0.019(4) -0.003(3) 0.005(4) 0.004(4)
C1 0.013(4) 0.013(4) 0.007(4) 0.004(3) 0.006(3) -0.002(3)
C8 0.014(4) 0.004(3) 0.016(4) -0.001(3) 0.003(4) 0.001(3)
C15 0.034(6) 0.007(4) 0.023(5) 0.000(4) 0.019(5) -0.001(4)
C33 0.029(5) 0.017(4) 0.020(4) -0.007(3) -0.009(4) 0.008(4)
C39 0.031(6) 0.019(4) 0.013(4) -0.003(3) -0.005(4) -0.005(4)
C27 0.022(5) 0.024(4) 0.026(5) 0.001(5) -0.001(4) 0.009(4)
C34 0.029(6) 0.015(4) 0.023(5) 0.009(4) 0.006(4) 0.005(4)
C45 0.032(6) 0.031(5) 0.026(5) -0.002(4) -0.009(5) -0.007(4)
C48 0.021(5) 0.015(4) 0.018(4) 0.008(3) -0.001(4) -0.006(3)
C44 0.034(6) 0.014(4) 0.023(5) -0.002(4) -0.001(4) -0.007(4)
C2 0.018(4) 0.007(3) 0.011(4) -0.001(3) 0.000(3) 0.003(3)
C30 0.034(6) 0.018(4) 0.027(5) 0.004(4) 0.013(5) -0.008(4)
C21 0.031(6) 0.035(6) 0.046(7) -0.030(6) -0.007(5) 0.008(5)
C41 0.063(8) 0.038(6) 0.027(5) 0.015(5) 0.008(6) 0.032(6)
C37 0.020(5) 0.015(4) 0.026(5) 0.004(4) -0.001(4) -0.001(3)
C3 0.018(4) 0.011(4) 0.010(4) 0.000(3) -0.001(3) 0.002(3)
C47 0.026(5) 0.015(4) 0.021(5) -0.003(4) 0.000(4) 0.004(4)
C31 0.028(5) 0.019(5) 0.034(6) 0.000(4) 0.000(5) -0.002(4)
C43 0.057(7) 0.014(4) 0.028(6) -0.007(4) 0.015(5) -0.013(4)
C46 0.018(5) 0.028(5) 0.031(5) -0.003(4) 0.005(4) -0.005(4)
C26 0.041(7) 0.024(5) 0.025(5) -0.007(4) -0.006(5) 0.003(4)
C36 0.026(5) 0.029(5) 0.024(5) 0.003(4) 0.007(4) 0.004(4)
C29 0.040(6) 0.007(4) 0.036(5) 0.005(4) 0.010(5) 0.004(4)
C32 0.027(5) 0.015(4) 0.023(5) -0.006(4) 0.003(4) -0.004(4)
C28 0.046(8) 0.044(7) 0.030(6) 0.019(5) -0.004(5) -0.007(6)
C42 0.079(10) 0.031(6) 0.028(6) -0.006(5) -0.002(6) 0.030(6)
O1 0.015(3) 0.025(3) 0.015(3) 0.001(3) 0.000(3) 0.003(2)
C10 0.022(5) 0.010(4) 0.015(4) 0.003(3) 0.004(4) 0.003(4)
C22 0.042(6) 0.008(4) 0.049(7) 0.001(4) 0.031(6) -0.003(4)
C23 0.053(7) 0.016(4) 0.022(5) 0.002(4) 0.013(5) 0.013(5)
C18 0.078(10) 0.018(5) 0.058(8) 0.005(5) 0.057(8) -0.002(6)
C40 0.021(6) 0.024(6) 0.167(18) 0.012(8) -0.022(9) 0.004(5)

loop_
_atom_type_symbol
_atom_type_description
_atom_type_scat_dispersion_real
_atom_type_scat_dispersion_imag
_atom_type_scat_source
C C 0.0181 0.0091 'International Tables Vol C Tables 4.2.6.8 and 6.1.1.4'
H H 0.0000 0.0000 'International Tables Vol C Tables 4.2.6.8 and 6.1.1.4'
O O 0.0492 0.0322 'International Tables Vol C Tables 4.2.6.8 and 6.1.1.4'
Si Si 0.2541 0.3302 'International Tables Vol C Tables 4.2.6.8 and 6.1.1.4'
U U -4.3638 13.4090 'International Tables Vol C Tables 4.2.6.8 and 6.1.1.4'

loop_
_geom_angle_atom_site_label_1
_geom_angle_atom_site_label_2
_geom_angle_atom_site_label_3
_geom_angle
_geom_angle_site_symmetry_1
_geom_angle_site_symmetry_3
_geom_angle_publ_flag
C11 U1 C9 57.3(3) . . ?
C14 U1 C11 77.6(3) . . ?
C14 U1 C9 76.8(3) . . ?
C14 U1 C4 75.4(3) . . ?
C16 U1 C11 78.0(3) . . ?
C16 U1 C14 57.8(3) . . ?
C16 U1 C9 29.5(3) . . ?
C16 U1 C4 115.9(3) . . ?
C16 U1 C13 78.7(3) . . ?
C16 U1 C15 31.0(3) . . ?
C5 U1 C11 118.5(3) . . ?
C5 U1 C14 96.2(3) . . ?
C5 U1 C9 172.3(3) . . ?
C5 U1 C16 147.3(3) . . ?
C5 U1 C4 31.9(2) . . ?
C5 U1 C12 95.6(3) . . ?
C5 U1 C13 87.2(3) . . ?
C5 U1 C15 117.6(3) . . ?
C4 U1 C11 133.9(3) . . ?
C4 U1 C9 145.2(3) . . ?
C12 U1 C11 30.4(3) . . ?
C12 U1 C14 58.0(3) . . ?
C12 U1 C9 78.1(3) . . ?
C12 U1 C16 87.0(3) . . ?
C12 U1 C4 103.8(3) . . ?
C12 U1 C13 30.4(3) . . ?
C12 U1 C15 78.8(3) . . ?
C13 U1 C11 57.4(3) . . ?
C13 U1 C14 30.5(3) . . ?
C13 U1 C9 85.2(3) . . ?
C13 U1 C4 81.3(3) . . ?
C13 U1 C15 57.8(3) . . ?
C1 U1 C11 139.3(3) . . ?
C1 U1 C14 123.7(3) . . ?
C1 U1 C9 152.1(3) . . ?
C1 U1 C16 142.2(3) . . ?
C1 U1 C5 35.4(2) . . ?
C1 U1 C4 48.4(3) . . ?
C1 U1 C12 127.7(3) . . ?
C1 U1 C13 122.3(3) . . ?
C1 U1 C15 130.7(3) . . ?
C1 U1 C3 35.6(2) . . ?
C1 U1 O1 82.0(2) . . ?
C15 U1 C11 86.0(2) . . ?
C15 U1 C14 29.9(3) . . ?
C15 U1 C9 57.2(3) . . ?
C15 U1 C4 88.7(3) . . ?
C3 U1 C11 165.1(3) . . ?
C3 U1 C14 96.2(3) . . ?
C3 U1 C9 135.0(3) . . ?
C3 U1 C16 110.4(3) . . ?
C3 U1 C5 48.1(3) . . ?
C3 U1 C4 31.6(3) . . ?
C3 U1 C12 135.5(3) . . ?
C3 U1 C13 111.0(3) . . ?
C3 U1 C15 95.3(3) . . ?
O1 U1 C11 90.6(2) . . ?
O1 U1 C14 151.3(2) . . ?
O1 U1 C9 74.8(2) . . ?
O1 U1 C16 94.4(3) . . ?
O1 U1 C5 112.4(2) . . ?
O1 U1 C4 128.6(2) . . ?
O1 U1 C12 119.1(2) . . ?
O1 U1 C13 148.0(2) . . ?
O1 U1 C15 124.5(3) . . ?
O1 U1 C3 100.8(2) . . ?
C20 U2 C7 127.1(3) . . ?
C20 U2 C19 30.2(4) . . ?
C20 U2 C18 57.4(4) . . ?
C19 U2 C7 155.2(3) . . ?
C17 U2 C20 78.4(4) . . ?
C17 U2 C7 123.5(4) . . ?
C17 U2 C19 57.0(4) . . ?
C17 U2 C18 29.6(4) . . ?
C6 U2 C20 158.3(4) . . ?
C6 U2 C7 31.2(3) . . ?
C6 U2 C19 168.0(4) . . ?
C6 U2 C17 111.3(3) . . ?
C6 U2 C24 92.6(3) . . ?
C6 U2 C21 128.4(3) . . ?
C6 U2 C22 103.8(3) . . ?
C6 U2 C23 89.9(3) . . ?
C6 U2 C18 138.3(4) . . ?
C24 U2 C20 86.9(3) . . ?
C24 U2 C7 94.9(3) . . ?
C24 U2 C19 77.8(3) . . ?
C24 U2 C17 30.6(4) . . ?
C24 U2 C21 80.0(3) . . ?
C24 U2 C22 58.8(4) . . ?
C24 U2 C18 57.1(4) . . ?
C8 U2 C20 115.8(3) . . ?
C8 U2 C7 31.3(2) . . ?
C8 U2 C19 143.5(4) . . ?
C8 U2 C17 154.9(4) . . ?
C8 U2 C6 48.4(3) . . ?
C8 U2 C24 125.5(3) . . ?
C8 U2 C21 95.9(3) . . ?
C8 U2 C22 91.2(3) . . ?
C8 U2 C23 102.1(3) . . ?
C8 U2 C18 173.2(4) . . ?
C2 U2 C20 142.8(3) . . ?
C2 U2 C7 47.8(3) . . ?
C2 U2 C19 151.5(3) . . ?
C2 U2 C17 138.0(3) . . ?
C2 U2 C6 35.6(2) . . ?
C2 U2 C24 127.7(3) . . ?
C2 U2 C8 36.0(3) . . ?
C2 U2 C21 131.4(3) . . ?
C2 U2 C22 124.4(3) . . ?
C2 U2 C23 122.7(3) . . ?
C2 U2 C18 149.1(3) . . ?
C21 U2 C20 30.3(4) . . ?
C21 U2 C7 98.0(3) . . ?
C21 U2 C19 57.6(4) . . ?
C21 U2 C17 87.4(3) . . ?
C21 U2 C22 30.7(3) . . ?
C21 U2 C18 78.1(4) . . ?
C22 U2 C20 57.7(4) . . ?
C22 U2 C7 78.5(3) . . ?
C22 U2 C19 77.5(3) . . ?
C22 U2 C17 79.0(3) . . ?
C22 U2 C18 85.3(3) . . ?
C23 U2 C20 78.6(3) . . ?
C23 U2 C7 76.8(3) . . ?
C23 U2 C19 85.6(3) . . ?
C23 U2 C17 58.7(3) . . ?
C23 U2 C24 31.2(3) . . ?
C23 U2 C21 58.6(4) . . ?
C23 U2 C22 30.5(3) . . ?
C23 U2 C18 77.7(3) . . ?
C18 U2 C7 152.0(3) . . ?
C18 U2 C19 29.8(4) . . ?
C5 Si4 C38 117.4(4) . . ?
C5 Si4 C39 113.4(4) . . ?
C5 Si4 C37 104.2(4) . . ?
C39 Si4 C38 104.0(4) . . ?
C39 Si4 C37 111.2(4) . . ?
C37 Si4 C38 106.5(4) . . ?
C8 Si6 C33 108.4(4) . . ?
C8 Si6 C31 112.7(4) . . ?
C8 Si6 C32 115.4(4) . . ?
C31 Si6 C33 106.4(5) . . ?
C32 Si6 C33 107.7(4) . . ?
C32 Si6 C31 105.7(4) . . ?
C34 Si5 C35 108.9(4) . . ?
C2 Si5 C35 113.1(4) . . ?
C2 Si5 C34 110.0(4) . . ?
C2 Si5 C36 113.4(4) . . ?
C36 Si5 C35 104.6(4) . . ?
C36 Si5 C34 106.5(4) . . ?
C6 Si7 C25 108.6(4) . . ?
C6 Si7 C27 113.7(4) . . ?
C6 Si7 C26 114.0(4) . . ?
C25 Si7 C27 108.3(4) . . ?
C25 Si7 C26 106.1(4) . . ?
C27 Si7 C26 105.6(4) . . ?
C44 Si2 C45 109.5(5) . . ?
C3 Si2 C45 108.0(4) . . ?
C3 Si2 C44 113.2(4) . . ?
C3 Si2 C43 115.0(4) . . ?
C43 Si2 C45 106.0(5) . . ?
C43 Si2 C44 105.0(4) . . ?
C4 Si1 C41 104.8(4) . . ?
C42 Si1 C4 116.5(5) . . ?
C42 Si1 C41 106.7(5) . . ?
C40 Si1 C4 113.0(5) . . ?
C40 Si1 C41 107.6(7) . . ?
C40 Si1 C42 107.7(7) . . ?
C1 Si3 C48 109.3(4) . . ?
C1 Si3 C47 115.9(4) . . ?
C1 Si3 C46 113.6(4) . . ?
C47 Si3 C48 106.4(4) . . ?
C46 Si3 C48 108.4(4) . . ?
C46 Si3 C47 102.8(4) . . ?
C30 Si8 C7 118.8(4) . . ?
C30 Si8 C29 108.6(5) . . ?
C29 Si8 C7 104.7(4) . . ?
C28 Si8 C7 112.1(4) . . ?
C28 Si8 C30 106.2(5) . . ?
C28 Si8 C29 105.7(5) . . ?
U1 C11 U2 147.9(3) . . ?
U1 C11 H11 132.8 . . ?
U2 C11 H11 74.3 . . ?
C12 C11 U1 72.5(5) . . ?
C12 C11 U2 117.1(6) . . ?
C12 C11 H11 112.8 . . ?
C12 C11 C10 134.3(8) . . ?
C10 C11 U1 76.9(5) . . ?
C10 C11 U2 75.8(5) . . ?
C10 C11 H11 112.8 . . ?
U2 C20 H20 133.8 . . ?
C19 C20 U2 76.3(6) . . ?
C19 C20 H20 112.8 . . ?
C21 C20 U2 72.5(6) . . ?
C21 C20 H20 112.8 . . ?
C21 C20 C19 134.3(11) . . ?
U1 C14 H14 135.9 . . ?
C13 C14 U1 74.0(5) . . ?
C13 C14 H14 112.2 . . ?
C15 C14 U1 74.5(5) . . ?
C15 C14 H14 112.2 . . ?
C15 C14 C13 135.5(8) . . ?
U1 C9 H9 134.9 . . ?
C16 C9 U1 72.7(5) . . ?
C16 C9 H9 112.4 . . ?
C16 C9 C10 135.1(9) . . ?
C10 C9 U1 76.0(5) . . ?
C10 C9 H9 112.4 . . ?
U1 C16 H16 128.4 . . ?
C9 C16 U1 77.8(5) . . ?
C9 C16 H16 112.4 . . ?
C9 C16 C15 135.1(8) . . ?
C15 C16 U1 74.7(5) . . ?
C15 C16 H16 112.4 . . ?
Si8 C7 U2 143.0(4) . . ?
C6 C7 U2 67.2(4) . . ?
C6 C7 Si8 132.2(6) . . ?
C8 C7 U2 66.0(4) . . ?
C8 C7 Si8 129.9(6) . . ?
C8 C7 C6 92.8(7) . . ?
H49A C49 H49B 109.2 . . ?
C50 C49 H49A 111.3 . . ?
C50 C49 H49B 111.3 . . ?
C50 C49 C52 102.4(7) . . ?
C52 C49 H49A 111.3 . . ?
C52 C49 H49B 111.3 . . ?
U2 C19 H19 135.4 . . ?
C20 C19 U2 73.5(6) . . ?
C20 C19 H19 112.5 . . ?
C18 C19 U2 74.8(6) . . ?
C18 C19 C20 135.0(10) . . ?
C18 C19 H19 112.5 . . ?
Si4 C5 U1 116.3(4) . . ?
C4 C5 U1 80.0(5) . . ?
C4 C5 Si4 142.2(7) . . ?
C4 C5 C1 91.0(7) . . ?
C1 C5 U1 67.7(4) . . ?
C1 C5 Si4 126.4(6) . . ?
Si1 C4 U1 139.3(4) . . ?
C5 C4 U1 68.1(5) . . ?
C5 C4 Si1 132.8(7) . . ?
C3 C4 U1 67.9(5) . . ?
C3 C4 Si1 130.9(7) . . ?
C3 C4 C5 91.7(7) . . ?
U1 C12 H12 127.9 . . ?
C11 C12 U1 77.1(5) . . ?
C11 C12 H12 112.5 . . ?
C13 C12 U1 75.7(5) . . ?
C13 C12 C11 135.0(9) . . ?
C13 C12 H12 112.5 . . ?
H51A C51 H51B 108.5 . . ?
C52 C51 H51A 110.3 . . ?
C52 C51 H51B 110.3 . . ?
O1 C51 H51A 110.3 . . ?
O1 C51 H51B 110.3 . . ?
O1 C51 C52 107.1(7) . . ?
U2 C17 H17 132.4 . . ?
C24 C17 U2 72.5(6) . . ?
C24 C17 H17 113.2 . . ?
C18 C17 U2 76.7(7) . . ?
C18 C17 H17 113.2 . . ?
C18 C17 C24 133.6(11) . . ?
C49 C50 H50A 110.9 . . ?
C49 C50 H50B 110.9 . . ?
H50A C50 H50B 108.9 . . ?
O1 C50 C49 104.2(7) . . ?
O1 C50 H50A 110.9 . . ?
O1 C50 H50B 110.9 . . ?
Si7 C6 U2 116.7(3) . . ?
C7 C6 U2 81.6(5) . . ?
C7 C6 Si7 137.8(6) . . ?
C7 C6 C2 90.5(7) . . ?
C2 C6 U2 66.5(4) . . ?
C2 C6 Si7 131.3(7) . . ?
U2 C24 H24 130.6 . . ?
C17 C24 U2 76.9(6) . . ?
C17 C24 H24 112.4 . . ?
C17 C24 C23 135.1(11) . . ?
C23 C24 U2 74.3(6) . . ?
C23 C24 H24 112.4 . . ?
C49 C52 H52A 111.1 . . ?
C49 C52 H52B 111.1 . . ?
C51 C52 C49 103.2(8) . . ?
C51 C52 H52A 111.1 . . ?
C51 C52 H52B 111.1 . . ?
H52A C52 H52B 109.1 . . ?
Si4 C38 H38A 109.5 . . ?
Si4 C38 H38B 109.5 . . ?
Si4 C38 H38C 109.5 . . ?
H38A C38 H38B 109.5 . . ?
H38A C38 H38C 109.5 . . ?
H38B C38 H38C 109.5 . . ?
U1 C13 H13 133.4 . . ?
C14 C13 U1 75.5(5) . . ?
C14 C13 H13 112.5 . . ?
C12 C13 U1 74.0(5) . . ?
C12 C13 C14 135.0(8) . . ?
C12 C13 H13 112.5 . . ?
Si7 C25 H25A 109.5 . . ?
Si7 C25 H25B 109.5 . . ?
Si7 C25 H25C 109.5 . . ?
H25A C25 H25B 109.5 . . ?
H25A C25 H25C 109.5 . . ?
H25B C25 H25C 109.5 . . ?
Si5 C35 H35A 109.5 . . ?
Si5 C35 H35B 109.5 . . ?
Si5 C35 H35C 109.5 . . ?
H35A C35 H35B 109.5 . . ?
H35A C35 H35C 109.5 . . ?
H35B C35 H35C 109.5 . . ?
Si3 C1 U1 156.4(4) . . ?
C5 C1 U1 76.9(5) . . ?
C5 C1 Si3 120.0(6) . . ?
C5 C1 C3 86.2(6) . . ?
C3 C1 U1 76.5(5) . . ?
C3 C1 Si3 118.4(6) . . ?
Si6 C8 U2 116.9(4) . . ?
C7 C8 U2 82.7(5) . . ?
C7 C8 Si6 134.9(6) . . ?
C7 C8 C2 90.4(7) . . ?
C2 C8 U2 67.4(4) . . ?
C2 C8 Si6 134.1(6) . . ?
U1 C15 H15 131.9 . . ?
C14 C15 U1 75.7(5) . . ?
C14 C15 C16 134.3(8) . . ?
C14 C15 H15 112.8 . . ?
C16 C15 U1 74.3(5) . . ?
C16 C15 H15 112.8 . . ?
Si6 C33 H33A 109.5 . . ?
Si6 C33 H33B 109.5 . . ?
Si6 C33 H33C 109.5 . . ?
H33A C33 H33B 109.5 . . ?
H33A C33 H33C 109.5 . . ?
H33B C33 H33C 109.5 . . ?
Si4 C39 H39A 109.5 . . ?
Si4 C39 H39B 109.5 . . ?
Si4 C39 H39C 109.5 . . ?
H39A C39 H39B 109.5 . . ?
H39A C39 H39C 109.5 . . ?
H39B C39 H39C 109.5 . . ?
Si7 C27 H27A 109.5 . . ?
Si7 C27 H27B 109.5 . . ?
Si7 C27 H27C 109.5 . . ?
H27A C27 H27B 109.5 . . ?
H27A C27 H27C 109.5 . . ?
H27B C27 H27C 109.5 . . ?
Si5 C34 H34A 109.5 . . ?
Si5 C34 H34B 109.5 . . ?
Si5 C34 H34C 109.5 . . ?
H34A C34 H34B 109.5 . . ?
H34A C34 H34C 109.5 . . ?
H34B C34 H34C 109.5 . . ?
Si2 C45 H45A 109.5 . . ?
Si2 C45 H45B 109.5 . . ?
Si2 C45 H45C 109.5 . . ?
H45A C45 H45B 109.5 . . ?
H45A C45 H45C 109.5 . . ?
H45B C45 H45C 109.5 . . ?
Si3 C48 H48A 109.5 . . ?
Si3 C48 H48B 109.5 . . ?
Si3 C48 H48C 109.5 . . ?
H48A C48 H48B 109.5 . . ?
H48A C48 H48C 109.5 . . ?
H48B C48 H48C 109.5 . . ?
Si2 C44 H44A 109.5 . . ?
Si2 C44 H44B 109.5 . . ?
Si2 C44 H44C 109.5 . . ?
H44A C44 H44B 109.5 . . ?
H44A C44 H44C 109.5 . . ?
H44B C44 H44C 109.5 . . ?
Si5 C2 U2 155.9(4) . . ?
C6 C2 U2 77.8(4) . . ?
C6 C2 Si5 120.6(6) . . ?
C6 C2 C8 86.1(6) . . ?
C8 C2 U2 76.6(4) . . ?
C8 C2 Si5 117.4(5) . . ?
Si8 C30 H30A 109.5 . . ?
Si8 C30 H30B 109.5 . . ?
Si8 C30 H30C 109.5 . . ?
H30A C30 H30B 109.5 . . ?
H30A C30 H30C 109.5 . . ?
H30B C30 H30C 109.5 . . ?
U2 C21 H21 128.5 . . ?
C20 C21 U2 77.2(7) . . ?
C20 C21 H21 112.6 . . ?
C20 C21 C22 134.7(11) . . ?
C22 C21 U2 75.1(6) . . ?
C22 C21 H21 112.6 . . ?
Si1 C41 H41A 109.5 . . ?
Si1 C41 H41B 109.5 . . ?
Si1 C41 H41C 109.5 . . ?
H41A C41 H41B 109.5 . . ?
H41A C41 H41C 109.5 . . ?
H41B C41 H41C 109.5 . . ?
Si4 C37 H37A 109.5 . . ?
Si4 C37 H37B 109.5 . . ?
Si4 C37 H37C 109.5 . . ?
H37A C37 H37B 109.5 . . ?
H37A C37 H37C 109.5 . . ?
H37B C37 H37C 109.5 . . ?
Si2 C3 U1 118.3(4) . . ?
C4 C3 U1 80.4(5) . . ?
C4 C3 Si2 137.6(7) . . ?
C4 C3 C1 91.1(7) . . ?
C1 C3 U1 67.8(4) . . ?
C1 C3 Si2 130.6(7) . . ?
Si3 C47 H47A 109.5 . . ?
Si3 C47 H47B 109.5 . . ?
Si3 C47 H47C 109.5 . . ?
H47A C47 H47B 109.5 . . ?
H47A C47 H47C 109.5 . . ?
H47B C47 H47C 109.5 . . ?
Si6 C31 H31A 109.5 . . ?
Si6 C31 H31B 109.5 . . ?
Si6 C31 H31C 109.5 . . ?
H31A C31 H31B 109.5 . . ?
H31A C31 H31C 109.5 . . ?
H31B C31 H31C 109.5 . . ?
Si2 C43 H43A 109.5 . . ?
Si2 C43 H43B 109.5 . . ?
Si2 C43 H43C 109.5 . . ?
H43A C43 H43B 109.5 . . ?
H43A C43 H43C 109.5 . . ?
H43B C43 H43C 109.5 . . ?
Si3 C46 H46A 109.5 . . ?
Si3 C46 H46B 109.5 . . ?
Si3 C46 H46C 109.5 . . ?
H46A C46 H46B 109.5 . . ?
H46A C46 H46C 109.5 . . ?
H46B C46 H46C 109.5 . . ?
Si7 C26 H26A 109.5 . . ?
Si7 C26 H26B 109.5 . . ?
Si7 C26 H26C 109.5 . . ?
H26A C26 H26B 109.5 . . ?
H26A C26 H26C 109.5 . . ?
H26B C26 H26C 109.5 . . ?
Si5 C36 H36A 109.5 . . ?
Si5 C36 H36B 109.5 . . ?
Si5 C36 H36C 109.5 . . ?
H36A C36 H36B 109.5 . . ?
H36A C36 H36C 109.5 . . ?
H36B C36 H36C 109.5 . . ?
Si8 C29 H29A 109.5 . . ?
Si8 C29 H29B 109.5 . . ?
Si8 C29 H29C 109.5 . . ?
H29A C29 H29B 109.5 . . ?
H29A C29 H29C 109.5 . . ?
H29B C29 H29C 109.5 . . ?
Si6 C32 H32A 109.5 . . ?
Si6 C32 H32B 109.5 . . ?
Si6 C32 H32C 109.5 . . ?
H32A C32 H32B 109.5 . . ?
H32A C32 H32C 109.5 . . ?
H32B C32 H32C 109.5 . . ?
Si8 C28 H28A 109.5 . . ?
Si8 C28 H28B 109.5 . . ?
Si8 C28 H28C 109.5 . . ?
H28A C28 H28B 109.5 . . ?
H28A C28 H28C 109.5 . . ?
H28B C28 H28C 109.5 . . ?
Si1 C42 H42A 109.5 . . ?
Si1 C42 H42B 109.5 . . ?
Si1 C42 H42C 109.5 . . ?
H42A C42 H42B 109.5 . . ?
H42A C42 H42C 109.5 . . ?
H42B C42 H42C 109.5 . . ?
C51 O1 U1 122.8(5) . . ?
C50 O1 U1 129.8(5) . . ?
C50 O1 C51 107.3(6) . . ?
U1 C10 U2 145.8(4) . . ?
U1 C10 H10 137.3 . . ?
U2 C10 H10 70.4 . . ?
C11 C10 U1 73.2(5) . . ?
C11 C10 U2 77.1(5) . . ?
C11 C10 H10 112.5 . . ?
C9 C10 U1 74.2(5) . . ?
C9 C10 U2 118.7(6) . . ?
C9 C10 C11 135.1(8) . . ?
C9 C10 H10 112.5 . . ?
U2 C22 H22 136.3 . . ?
C21 C22 U2 74.2(6) . . ?
C21 C22 H22 112.4 . . ?
C23 C22 U2 73.9(6) . . ?
C23 C22 C21 135.3(10) . . ?
C23 C22 H22 112.4 . . ?
U2 C23 H23 132.6 . . ?
C24 C23 U2 74.5(6) . . ?
C24 C23 H23 112.4 . . ?
C22 C23 U2 75.6(6) . . ?
C22 C23 C24 135.3(10) . . ?
C22 C23 H23 112.4 . . ?
U2 C18 H18 135.9 . . ?
C19 C18 U2 75.4(6) . . ?
C19 C18 H18 111.8 . . ?
C17 C18 U2 73.7(6) . . ?
C17 C18 C19 136.4(11) . . ?
C17 C18 H18 111.8 . . ?
Si1 C40 H40A 109.5 . . ?
Si1 C40 H40B 109.5 . . ?
Si1 C40 H40C 109.5 . . ?
H40A C40 H40B 109.5 . . ?
H40A C40 H40C 109.5 . . ?
H40B C40 H40C 109.5 . . ?

loop_
_geom_bond_atom_site_label_1
_geom_bond_atom_site_label_2
_geom_bond_distance
_geom_bond_site_symmetry_2
_geom_bond_publ_flag
U1 C11 2.712(8) . ?
U1 C14 2.694(9) . ?
U1 C9 2.737(9) . ?
U1 C16 2.674(8) . ?
U1 C5 2.548(8) . ?
U1 C4 2.705(9) . ?
U1 C12 2.654(9) . ?
U1 C13 2.675(9) . ?
U1 C1 2.420(8) . ?
U1 C15 2.680(9) . ?
U1 C3 2.542(8) . ?
U1 O1 2.504(6) . ?
U2 C20 2.691(10) . ?
U2 C7 2.749(8) . ?
U2 C19 2.726(10) . ?
U2 C17 2.681(10) . ?
U2 C6 2.562(8) . ?
U2 C24 2.625(10) . ?
U2 C8 2.532(7) . ?
U2 C2 2.404(8) . ?
U2 C21 2.633(11) . ?
U2 C22 2.645(10) . ?
U2 C23 2.622(10) . ?
U2 C18 2.719(10) . ?
Si4 C5 1.861(8) . ?
Si4 C38 1.890(9) . ?
Si4 C39 1.877(9) . ?
Si4 C37 1.889(9) . ?
Si6 C8 1.859(9) . ?
Si6 C33 1.900(9) . ?
Si6 C31 1.880(10) . ?
Si6 C32 1.877(9) . ?
Si5 C35 1.882(9) . ?
Si5 C34 1.876(9) . ?
Si5 C2 1.839(8) . ?
Si5 C36 1.871(10) . ?
Si7 C6 1.854(9) . ?
Si7 C25 1.870(9) . ?
Si7 C27 1.875(9) . ?
Si7 C26 1.890(10) . ?
Si2 C45 1.877(10) . ?
Si2 C44 1.872(10) . ?
Si2 C3 1.865(9) . ?
Si2 C43 1.870(10) . ?
Si1 C4 1.864(9) . ?
Si1 C41 1.869(10) . ?
Si1 C42 1.862(11) . ?
Si1 C40 1.851(12) . ?
Si3 C1 1.851(8) . ?
Si3 C48 1.887(9) . ?
Si3 C47 1.883(9) . ?
Si3 C46 1.877(9) . ?
Si8 C7 1.887(9) . ?
Si8 C30 1.863(10) . ?
Si8 C29 1.865(9) . ?
Si8 C28 1.863(11) . ?
C11 H11 0.9500 . ?
C11 C12 1.406(12) . ?
C11 C10 1.414(12) . ?
C20 H20 0.9500 . ?
C20 C19 1.411(18) . ?
C20 C21 1.392(17) . ?
C14 H14 0.9500 . ?
C14 C13 1.411(12) . ?
C14 C15 1.385(14) . ?
C9 H9 0.9500 . ?
C9 C16 1.377(12) . ?
C9 C10 1.412(12) . ?
C16 H16 0.9500 . ?
C16 C15 1.430(14) . ?
C7 C6 1.442(12) . ?
C7 C8 1.441(11) . ?
C49 H49A 0.9900 . ?
C49 H49B 0.9900 . ?
C49 C50 1.507(12) . ?
C49 C52 1.523(13) . ?
C19 H19 0.9500 . ?
C19 C18 1.399(19) . ?
C5 C4 1.452(11) . ?
C5 C1 1.513(11) . ?
C4 C3 1.439(12) . ?
C12 H12 0.9500 . ?
C12 C13 1.395(12) . ?
C51 H51A 0.9900 . ?
C51 H51B 0.9900 . ?
C51 C52 1.522(12) . ?
C51 O1 1.467(10) . ?
C17 H17 0.9500 . ?
C17 C24 1.402(16) . ?
C17 C18 1.380(19) . ?
C50 H50A 0.9900 . ?
C50 H50B 0.9900 . ?
C50 O1 1.452(10) . ?
C6 C2 1.527(11) . ?
C24 H24 0.9500 . ?
C24 C23 1.411(16) . ?
C52 H52A 0.9900 . ?
C52 H52B 0.9900 . ?
C38 H38A 0.9800 . ?
C38 H38B 0.9800 . ?
C38 H38C 0.9800 . ?
C13 H13 0.9500 . ?
C25 H25A 0.9800 . ?
C25 H25B 0.9800 . ?
C25 H25C 0.9800 . ?
C35 H35A 0.9800 . ?
C35 H35B 0.9800 . ?
C35 H35C 0.9800 . ?
C1 C3 1.523(11) . ?
C8 C2 1.531(11) . ?
C15 H15 0.9500 . ?
C33 H33A 0.9800 . ?
C33 H33B 0.9800 . ?
C33 H33C 0.9800 . ?
C39 H39A 0.9800 . ?
C39 H39B 0.9800 . ?
C39 H39C 0.9800 . ?
C27 H27A 0.9800 . ?
C27 H27B 0.9800 . ?
C27 H27C 0.9800 . ?
C34 H34A 0.9800 . ?
C34 H34B 0.9800 . ?
C34 H34C 0.9800 . ?
C45 H45A 0.9800 . ?
C45 H45B 0.9800 . ?
C45 H45C 0.9800 . ?
C48 H48A 0.9800 . ?
C48 H48B 0.9800 . ?
C48 H48C 0.9800 . ?
C44 H44A 0.9800 . ?
C44 H44B 0.9800 . ?
C44 H44C 0.9800 . ?
C30 H30A 0.9800 . ?
C30 H30B 0.9800 . ?
C30 H30C 0.9800 . ?
C21 H21 0.9500 . ?
C21 C22 1.399(16) . ?
C41 H41A 0.9800 . ?
C41 H41B 0.9800 . ?
C41 H41C 0.9800 . ?
C37 H37A 0.9800 . ?
C37 H37B 0.9800 . ?
C37 H37C 0.9800 . ?
C47 H47A 0.9800 . ?
C47 H47B 0.9800 . ?
C47 H47C 0.9800 . ?
C31 H31A 0.9800 . ?
C31 H31B 0.9800 . ?
C31 H31C 0.9800 . ?
C43 H43A 0.9800 . ?
C43 H43B 0.9800 . ?
C43 H43C 0.9800 . ?
C46 H46A 0.9800 . ?
C46 H46B 0.9800 . ?
C46 H46C 0.9800 . ?
C26 H26A 0.9800 . ?
C26 H26B 0.9800 . ?
C26 H26C 0.9800 . ?
C36 H36A 0.9800 . ?
C36 H36B 0.9800 . ?
C36 H36C 0.9800 . ?
C29 H29A 0.9800 . ?
C29 H29B 0.9800 . ?
C29 H29C 0.9800 . ?
C32 H32A 0.9800 . ?
C32 H32B 0.9800 . ?
C32 H32C 0.9800 . ?
C28 H28A 0.9800 . ?
C28 H28B 0.9800 . ?
C28 H28C 0.9800 . ?
C42 H42A 0.9800 . ?
C42 H42B 0.9800 . ?
C42 H42C 0.9800 . ?
C10 H10 0.9500 . ?
C22 H22 0.9500 . ?
C22 C23 1.384(16) . ?
C23 H23 0.9500 . ?
C18 H18 0.9500 . ?
C40 H40A 0.9800 . ?
C40 H40B 0.9800 . ?
C40 H40C 0.9800 . ?
